data_7711393
loop_
_publ_author_name
'Booth, Anna C.'
'Vasko, Petra'
'Fuentes, M \'Angeles'
'Cornelissen, Bart'
'Faulkner, Stephen'
'Aldridge, Simon'

_publ_section_title
;
 Boronic ester functionalised 1,8-diboryl-naphthalene scaffolds: fluoride
 <i>versus</i> oxide chelation.
;
_journal_name_full 'Dalton transactions (Cambridge, England : 2003)'
_journal_paper_doi 10.1039/d2dt02888c
_journal_year 2022
_chemical_formula_moiety 'C36 H35 B2 N O2'
_chemical_formula_sum 'C36 H35 B2 N O2'
_chemical_formula_weight 535.27
_chemical_melting_point ?
_space_group_crystal_system monoclinic
_space_group_IT_number 15
_space_group_name_Hall '-I 2ya'
_space_group_name_H-M_alt 'I 1 2/a 1'
_atom_sites_solution_hydrogens geom
_atom_sites_solution_primary dual
_audit_creation_method SHELXL-2017/1
_audit_update_record
;
2022-08-12 deposited with the CCDC.	2022-09-22 downloaded from the CCDC.
;
_cell_angle_alpha 90
_cell_angle_beta 91.8270(10)
_cell_angle_gamma 90
_cell_formula_units_Z 8
_cell_length_a 19.2644(2)
_cell_length_b 18.4583(2)
_cell_length_c 17.1030(2)
_cell_measurement_reflns_used 11160
_cell_measurement_temperature 150(2)
_cell_measurement_theta_max 76.1430
_cell_measurement_theta_min 4.7580
_cell_volume 6078.53(12)
_computing_cell_refinement 'CrysAlisPro 1.171.38.46 (Rigaku OD, 2015)'
_computing_data_collection 'CrysAlisPro 1.171.38.46 (Rigaku OD, 2015)'
_computing_data_reduction 'CrysAlisPro 1.171.38.46 (Rigaku OD, 2015)'
_computing_molecular_graphics 'SHELXLE (HUbschle, 2017)'
_computing_publication_material 'CIFTAB-2014/2 (Sheldrick, 2014)'
_computing_structure_refinement 'SHELXL-2017/1 (Sheldrick, 2017)'
_computing_structure_solution 'SHELXT (Sheldrick, 2015)'
_diffrn_ambient_temperature 150(2)
_diffrn_detector_area_resol_mean 10.4102
_diffrn_measured_fraction_theta_full 0.999
_diffrn_measured_fraction_theta_max 0.986
_diffrn_measurement_device_type 'SuperNova, Dual, Cu at zero, Atlas'
_diffrn_measurement_method '\w scans'
_diffrn_radiation_type CuK\a
_diffrn_radiation_wavelength 1.54184
_diffrn_reflns_av_R_equivalents 0.0200
_diffrn_reflns_av_unetI/netI 0.0181
_diffrn_reflns_Laue_measured_fraction_full 0.999
_diffrn_reflns_Laue_measured_fraction_max 0.986
_diffrn_reflns_limit_h_max 24
_diffrn_reflns_limit_h_min -23
_diffrn_reflns_limit_k_max 22
_diffrn_reflns_limit_k_min -23
_diffrn_reflns_limit_l_max 21
_diffrn_reflns_limit_l_min -13
_diffrn_reflns_number 19416
_diffrn_reflns_point_group_measured_fraction_full 0.999
_diffrn_reflns_point_group_measured_fraction_max 0.986
_diffrn_reflns_theta_full 67.684
_diffrn_reflns_theta_max 76.136
_diffrn_reflns_theta_min 3.524
_diffrn_source 'micro-focus sealed X-ray tube'
_exptl_absorpt_coefficient_mu 0.543
_exptl_absorpt_correction_T_max 1.00000
_exptl_absorpt_correction_T_min 0.83974
_exptl_absorpt_correction_type multi-scan
_exptl_absorpt_process_details
;
CrysAlisPro 1.171.38.46 (Rigaku Oxford Diffraction, 2015)
Empirical absorption correction using spherical harmonics,
 implemented in SCALE3 ABSPACK scaling algorithm.
;
_exptl_crystal_colour colourless
_exptl_crystal_density_diffrn 1.170
_exptl_crystal_density_meas ?
_exptl_crystal_description plate
_exptl_crystal_F_000 2272
_exptl_crystal_size_max 0.18
_exptl_crystal_size_mid 0.16
_exptl_crystal_size_min 0.10
_refine_diff_density_max 0.520
_refine_diff_density_min -0.391
_refine_diff_density_rms 0.050
_refine_ls_extinction_method none
_refine_ls_goodness_of_fit_ref 1.044
_refine_ls_hydrogen_treatment mixed
_refine_ls_matrix_type full
_refine_ls_number_parameters 415
_refine_ls_number_reflns 6273
_refine_ls_number_restraints 237
_refine_ls_restrained_S_all 1.045
_refine_ls_R_factor_all 0.0543
_refine_ls_R_factor_gt 0.0495
_refine_ls_shift/su_max 0.000
_refine_ls_shift/su_mean 0.000
_refine_ls_structure_factor_coef Fsqd
_refine_ls_weighting_details 'w=1/[\s^2^(Fo^2^)+(0.0893P)^2^+3.4994P] where P=(Fo^2^+2Fc^2^)/3'
_refine_ls_weighting_scheme calc
_refine_ls_wR_factor_gt 0.1408
_refine_ls_wR_factor_ref 0.1468
_reflns_Friedel_coverage 0.000
_reflns_number_gt 5602
_reflns_number_total 6273
_reflns_threshold_expression 'I > 2\s(I)'
_cod_data_source_file d2dt02888c8.cif
_cod_data_source_block 075abmaf18
_cod_depositor_comments
;
The following automatic conversions were performed:

data item '_chemical_melting_point' value 'not measured' was changed
to '?' -- the value is undefined or not given.

data item '_exptl_crystal_density_meas' value 'not measured' was
changed to '?' -- the value is perceived as not measured.

Automatic conversion script
Id: cif_fix_values 7556 2019-12-06 15:28:31Z antanas 
;
_cod_original_sg_symbol_H-M 'I 2/a'
_cod_database_code 7711393
_shelx_shelxl_version_number 2017/1
_shelx_space_group_comment
;
The symmetry employed for this shelxl refinement is uniquely defined
by the following loop, which should always be used as a source of
symmetry information in preference to the above space-group names.
They are only intended as comments.
;

loop_
_space_group_symop_operation_xyz
'x, y, z'
'-x+1/2, y, -z'
'x+1/2, y+1/2, z+1/2'
'-x+1, y+1/2, -z+1/2'
'-x, -y, -z'
'x-1/2, -y, z'
'-x+1/2, -y+1/2, -z+1/2'
'x, -y+1/2, z+1/2'

loop_
_atom_site_label
_atom_site_type_symbol
_atom_site_fract_x
_atom_site_fract_y
_atom_site_fract_z
_atom_site_U_iso_or_equiv
_atom_site_adp_type
_atom_site_occupancy
_atom_site_site_symmetry_order
_atom_site_calc_flag
_atom_site_refinement_flags_posn
_atom_site_refinement_flags_adp
_atom_site_refinement_flags_occupancy
_atom_site_disorder_assembly
_atom_site_disorder_group
O1 O 0.49709(5) 0.32436(6) 0.86294(5) 0.0325(2) Uani 1 1 d . . . . .
C1 C 0.53003(6) 0.23430(7) 0.62584(7) 0.0264(3) Uani 1 1 d . . . . .
B1 B 0.50080(7) 0.31350(8) 0.61638(8) 0.0239(3) Uani 1 1 d . . . . .
O2 O 0.42209(5) 0.27524(5) 0.77054(5) 0.0309(2) Uani 1 1 d . . . . .
C2 C 0.56187(6) 0.20276(7) 0.69545(8) 0.0282(3) Uani 1 1 d . . . . .
B2 B 0.49068(8) 0.27900(9) 0.79837(8) 0.0294(3) Uani 1 1 d . . . . .
C4 C 0.59155(8) 0.20204(10) 0.83470(9) 0.0416(4) Uani 1 1 d . . . . .
H4 H 0.585048 0.220512 0.885795 0.050 Uiso 1 1 calc R U . . .
C3 C 0.55059(7) 0.22895(8) 0.77300(8) 0.0311(3) Uani 1 1 d . . . . .
C5 C 0.64221(9) 0.14850(11) 0.82425(10) 0.0488(4) Uani 1 1 d . . . . .
H5 H 0.671157 0.133114 0.867100 0.059 Uiso 1 1 calc R U . . .
C6 C 0.64937(8) 0.11903(9) 0.75240(10) 0.0434(4) Uani 1 1 d . . . . .
H6 H 0.681946 0.081055 0.745785 0.052 Uiso 1 1 calc R U . . .
C7 C 0.60906(7) 0.14389(8) 0.68676(9) 0.0344(3) Uani 1 1 d . . . . .
C8 C 0.61631(8) 0.11093(8) 0.61276(10) 0.0398(3) Uani 1 1 d . . . . .
H8 H 0.646587 0.070676 0.607816 0.048 Uiso 1 1 calc R U . . .
C9 C 0.58046(8) 0.13621(8) 0.54868(9) 0.0387(3) Uani 1 1 d . . . . .
H9 H 0.583454 0.112046 0.499860 0.046 Uiso 1 1 calc R U . . .
C11 C 0.45353(7) 0.32947(7) 0.54094(7) 0.0253(3) Uani 1 1 d . . . . .
C10 C 0.53885(7) 0.19848(7) 0.55523(8) 0.0310(3) Uani 1 1 d . . . . .
H10 H 0.515797 0.216857 0.509469 0.037 Uiso 1 1 calc R U . . .
C12 C 0.38926(7) 0.29454(7) 0.52680(7) 0.0278(3) Uani 1 1 d . . . . .
C13 C 0.34977(8) 0.31007(8) 0.45919(8) 0.0337(3) Uani 1 1 d . . . . .
H13 H 0.305982 0.287087 0.451273 0.040 Uiso 1 1 calc R U . . .
C14 C 0.37248(8) 0.35803(8) 0.40318(8) 0.0369(3) Uani 1 1 d . . . . .
C15 C 0.43662(8) 0.39125(8) 0.41600(8) 0.0346(3) Uani 1 1 d . . . . .
H15 H 0.453392 0.423581 0.377731 0.042 Uiso 1 1 calc R U . . .
C16 C 0.47694(7) 0.37819(7) 0.48378(7) 0.0287(3) Uani 1 1 d . . . . .
C17 C 0.54661(8) 0.41535(8) 0.49310(8) 0.0354(3) Uani 1 1 d . . . . .
H17A H 0.582778 0.379059 0.503943 0.053 Uiso 1 1 calc R U . . .
H17B H 0.545461 0.449831 0.536610 0.053 Uiso 1 1 calc R U . . .
H17C H 0.556778 0.441270 0.444779 0.053 Uiso 1 1 calc R U . . .
C18 C 0.36003(7) 0.24113(8) 0.58423(8) 0.0344(3) Uani 1 1 d . . . . .
H18A H 0.326463 0.209399 0.556904 0.052 Uiso 1 1 calc R U . . .
H18B H 0.336842 0.267540 0.625699 0.052 Uiso 1 1 calc R U . . .
H18C H 0.397859 0.211848 0.607299 0.052 Uiso 1 1 calc R U . . .
C19 C 0.32886(11) 0.37315(11) 0.32978(10) 0.0524(4) Uani 1 1 d . . . . .
H19A H 0.334879 0.423807 0.314242 0.079 Uiso 1 1 calc R U . . .
H19B H 0.279845 0.364132 0.339994 0.079 Uiso 1 1 calc R U . . .
H19C H 0.343631 0.341287 0.287597 0.079 Uiso 1 1 calc R U . . .
C20 C 0.52415(7) 0.37699(7) 0.67327(7) 0.0252(3) Uani 1 1 d . . . . .
C21 C 0.47427(7) 0.42759(7) 0.69919(7) 0.0276(3) Uani 1 1 d . . . . .
C22 C 0.49295(8) 0.47960(8) 0.75495(8) 0.0341(3) Uani 1 1 d . . . . .
H22 H 0.458502 0.511886 0.772881 0.041 Uiso 1 1 calc R U . . .
C23 C 0.56048(8) 0.48566(8) 0.78512(9) 0.0390(3) Uani 1 1 d . . . . .
C24 C 0.61033(8) 0.43997(9) 0.75562(8) 0.0366(3) Uani 1 1 d . . . . .
H24 H 0.657287 0.445458 0.773281 0.044 Uiso 1 1 calc R U . . .
C25 C 0.59386(7) 0.38614(7) 0.70082(7) 0.0292(3) Uani 1 1 d . . . . .
C26 C 0.65372(7) 0.34218(9) 0.67109(9) 0.0358(3) Uani 1 1 d . . . . .
H26A H 0.640720 0.321535 0.619903 0.054 Uiso 1 1 calc R U . . .
H26B H 0.664863 0.302981 0.708037 0.054 Uiso 1 1 calc R U . . .
H26C H 0.694390 0.373531 0.666052 0.054 Uiso 1 1 calc R U . . .
C27 C 0.39977(7) 0.42821(8) 0.66845(8) 0.0317(3) Uani 1 1 d . . . . .
H27A H 0.397801 0.448159 0.615324 0.048 Uiso 1 1 calc R U . . .
H27B H 0.371670 0.458231 0.702543 0.048 Uiso 1 1 calc R U . . .
H27C H 0.381576 0.378621 0.667558 0.048 Uiso 1 1 calc R U . . .
C28 C 0.57836(11) 0.54093(12) 0.84769(12) 0.0611(5) Uani 1 1 d . . . . .
H28A H 0.574010 0.589769 0.825591 0.092 Uiso 1 1 calc R U . . .
H28B H 0.626164 0.533191 0.867206 0.092 Uiso 1 1 calc R U . . .
H28C H 0.546497 0.535708 0.890874 0.092 Uiso 1 1 calc R U . . .
C29 C 0.38579(7) 0.32012(8) 0.81948(8) 0.0308(3) Uani 1 1 d . . . . .
C30 C 0.31568(8) 0.33542(9) 0.81753(9) 0.0398(3) Uani 1 1 d . . . . .
H30 H 0.284592 0.314421 0.779714 0.048 Uiso 1 1 calc R U . . .
C31 C 0.29302(8) 0.38347(9) 0.87422(10) 0.0454(4) Uani 1 1 d . . . . .
H31 H 0.245158 0.395755 0.874970 0.055 Uiso 1 1 calc R U . . .
C32 C 0.33855(9) 0.41383(9) 0.92960(10) 0.0458(4) Uani 1 1 d . . . . .
H32 H 0.321179 0.446369 0.967311 0.055 Uiso 1 1 calc R U . . .
C33 C 0.40914(9) 0.39755(9) 0.93100(9) 0.0406(3) Uani 1 1 d . . . . .
H33 H 0.440592 0.418022 0.968788 0.049 Uiso 1 1 calc R U . . .
C34 C 0.43092(7) 0.35012(8) 0.87458(8) 0.0318(3) Uani 1 1 d . . . . .
C35B C 0.2671(7) 0.6284(5) 1.0348(9) 0.076(4) Uani 0.25 1 d D U P A -2
C36B C 0.2616(7) 0.7051(4) 1.0365(9) 0.101(5) Uani 0.25 1 d D U P A -2
H36A H 0.232787 0.721471 0.991645 0.151 Uiso 0.25 1 calc R U P A -2
H36B H 0.307961 0.726572 1.033875 0.151 Uiso 0.25 1 calc R U P A -2
H36C H 0.240156 0.720084 1.085099 0.151 Uiso 0.25 1 calc R U P A -2
C36A C 0.2877(6) 0.6840(7) 1.1049(9) 0.094(4) Uani 0.25 1 d D U P B -1
H36D H 0.282310 0.719398 1.062525 0.141 Uiso 0.25 1 calc R U P B -1
H36E H 0.333962 0.689051 1.129965 0.141 Uiso 0.25 1 calc R U P B -1
H36F H 0.252241 0.692468 1.143693 0.141 Uiso 0.25 1 calc R U P B -1
C35A C 0.2800(9) 0.6117(7) 1.0735(9) 0.080(4) Uani 0.25 1 d D U P B -1
N1A N 0.2743(2) 0.5619(2) 1.0437(4) 0.107(2) Uani 0.5 1 d . U P B -1
N2A N 0.750000 0.11585(17) 1.000000 0.0755(8) Uani 1 2 d DS TU P . .
C37A C 0.750000 0.05404(18) 1.000000 0.0573(6) Uani 1 2 d DS TU P . .
C38A C 0.750000 -0.0227(2) 1.000000 0.130(2) Uani 1 2 d DS TU P . .
H38A H 0.706756 -0.040424 1.021864 0.124(15) Uiso 0.5 1 calc R U P C -1
H38B H 0.789635 -0.040423 1.031877 0.130(15) Uiso 0.5 1 calc R U P C -1
H38C H 0.753609 -0.040424 0.946260 0.143(16) Uiso 0.5 1 calc R U P C -1

loop_
_atom_site_aniso_label
_atom_site_aniso_U_11
_atom_site_aniso_U_22
_atom_site_aniso_U_33
_atom_site_aniso_U_23
_atom_site_aniso_U_13
_atom_site_aniso_U_12
O1 0.0291(5) 0.0439(6) 0.0245(4) 0.0010(4) 0.0010(4) 0.0039(4)
C1 0.0234(6) 0.0279(6) 0.0281(6) -0.0006(5) 0.0033(5) -0.0015(5)
B1 0.0226(6) 0.0281(7) 0.0213(6) 0.0005(5) 0.0049(5) -0.0017(5)
O2 0.0283(5) 0.0388(5) 0.0256(4) 0.0028(4) 0.0017(4) 0.0031(4)
C2 0.0233(6) 0.0291(6) 0.0325(7) 0.0045(5) 0.0042(5) 0.0007(5)
B2 0.0292(7) 0.0369(8) 0.0223(6) 0.0067(5) 0.0025(5) 0.0017(6)
C4 0.0368(7) 0.0575(10) 0.0308(7) 0.0128(6) 0.0037(6) 0.0103(7)
C3 0.0274(6) 0.0370(7) 0.0289(6) 0.0084(5) 0.0033(5) 0.0030(5)
C5 0.0381(8) 0.0646(11) 0.0436(8) 0.0227(8) 0.0010(7) 0.0159(8)
C6 0.0322(7) 0.0423(8) 0.0560(9) 0.0154(7) 0.0072(7) 0.0127(6)
C7 0.0272(6) 0.0321(7) 0.0443(8) 0.0067(6) 0.0070(6) 0.0027(5)
C8 0.0325(7) 0.0316(7) 0.0559(9) -0.0025(6) 0.0102(6) 0.0068(6)
C9 0.0358(7) 0.0369(7) 0.0439(8) -0.0121(6) 0.0090(6) 0.0016(6)
C11 0.0293(6) 0.0244(6) 0.0222(6) -0.0010(4) 0.0011(5) 0.0004(5)
C10 0.0288(6) 0.0328(7) 0.0315(7) -0.0043(5) 0.0036(5) -0.0009(5)
C12 0.0303(6) 0.0273(6) 0.0258(6) -0.0029(5) 0.0001(5) -0.0004(5)
C13 0.0338(7) 0.0348(7) 0.0320(7) -0.0039(5) -0.0058(5) -0.0023(5)
C14 0.0449(8) 0.0371(7) 0.0280(7) -0.0005(5) -0.0093(6) 0.0018(6)
C15 0.0464(8) 0.0335(7) 0.0240(6) 0.0037(5) -0.0008(6) -0.0021(6)
C16 0.0351(7) 0.0274(6) 0.0236(6) 0.0004(5) 0.0018(5) -0.0016(5)
C17 0.0387(7) 0.0389(7) 0.0288(6) 0.0045(5) 0.0039(5) -0.0090(6)
C18 0.0322(7) 0.0354(7) 0.0356(7) 0.0020(6) 0.0002(5) -0.0078(6)
C19 0.0610(11) 0.0572(10) 0.0375(8) 0.0060(7) -0.0204(8) -0.0028(8)
C20 0.0276(6) 0.0279(6) 0.0204(5) 0.0011(4) 0.0029(4) -0.0021(5)
C21 0.0321(6) 0.0265(6) 0.0243(6) 0.0013(5) 0.0041(5) -0.0018(5)
C22 0.0394(7) 0.0306(7) 0.0327(7) -0.0047(5) 0.0077(6) -0.0013(6)
C23 0.0443(8) 0.0386(8) 0.0343(7) -0.0105(6) 0.0041(6) -0.0099(6)
C24 0.0323(7) 0.0429(8) 0.0345(7) -0.0058(6) 0.0009(5) -0.0101(6)
C25 0.0285(6) 0.0332(7) 0.0259(6) 0.0000(5) 0.0031(5) -0.0048(5)
C26 0.0248(6) 0.0454(8) 0.0373(7) -0.0042(6) 0.0037(5) -0.0038(6)
C27 0.0320(7) 0.0314(6) 0.0318(6) -0.0008(5) 0.0031(5) 0.0043(5)
C28 0.0583(11) 0.0647(12) 0.0602(11) -0.0350(10) 0.0024(9) -0.0119(9)
C29 0.0300(6) 0.0369(7) 0.0259(6) 0.0077(5) 0.0052(5) 0.0035(5)
C30 0.0294(7) 0.0476(8) 0.0426(8) 0.0125(7) 0.0041(6) 0.0037(6)
C31 0.0361(8) 0.0482(9) 0.0531(9) 0.0165(7) 0.0175(7) 0.0129(7)
C32 0.0538(10) 0.0421(8) 0.0428(8) 0.0071(7) 0.0213(7) 0.0119(7)
C33 0.0490(9) 0.0427(8) 0.0306(7) 0.0022(6) 0.0090(6) 0.0045(7)
C34 0.0326(7) 0.0382(7) 0.0249(6) 0.0059(5) 0.0053(5) 0.0041(5)
C35B 0.056(8) 0.036(4) 0.140(12) -0.006(5) 0.063(9) -0.010(4)
C36B 0.069(8) 0.037(4) 0.199(16) -0.015(5) 0.062(11) 0.001(4)
C36A 0.069(6) 0.088(7) 0.128(9) -0.047(7) 0.045(7) -0.044(6)
C35A 0.063(7) 0.064(6) 0.115(9) -0.007(5) 0.057(7) -0.016(6)
N1A 0.080(3) 0.061(2) 0.184(6) -0.030(3) 0.088(3) -0.017(2)
N2A 0.086(2) 0.0799(18) 0.0606(15) 0.000 -0.0029(14) 0.000
C37A 0.0490(14) 0.0753(18) 0.0473(13) 0.000 -0.0052(11) 0.000
C38A 0.121(4) 0.077(3) 0.190(6) 0.000 -0.027(4) 0.000

loop_
_atom_type_symbol
_atom_type_description
_atom_type_scat_dispersion_real
_atom_type_scat_dispersion_imag
_atom_type_scat_source
C C 0.0181 0.0091 'International Tables Vol C Tables 4.2.6.8 and 6.1.1.4'
H H 0.0000 0.0000 'International Tables Vol C Tables 4.2.6.8 and 6.1.1.4'
B B 0.0090 0.0039 'International Tables Vol C Tables 4.2.6.8 and 6.1.1.4'
N N 0.0311 0.0180 'International Tables Vol C Tables 4.2.6.8 and 6.1.1.4'
O O 0.0492 0.0322 'International Tables Vol C Tables 4.2.6.8 and 6.1.1.4'

loop_
_geom_angle_atom_site_label_1
_geom_angle_atom_site_label_2
_geom_angle_atom_site_label_3
_geom_angle
_geom_angle_site_symmetry_1
_geom_angle_site_symmetry_3
_geom_angle_publ_flag
C34 O1 B2 105.26(11) . . ?
C10 C1 C2 117.61(12) . . ?
C10 C1 B1 113.91(11) . . ?
C2 C1 B1 126.91(11) . . ?
C1 B1 C20 122.16(11) . . ?
C1 B1 C11 116.84(11) . . ?
C20 B1 C11 120.61(11) . . ?
C29 O2 B2 104.83(11) . . ?
C7 C2 C3 117.93(12) . . ?
C7 C2 C1 118.43(12) . . ?
C3 C2 C1 123.60(12) . . ?
O1 B2 O2 111.19(12) . . ?
O1 B2 C3 122.25(12) . . ?
O2 B2 C3 125.55(13) . . ?
C3 C4 C5 122.35(15) . . ?
C3 C4 H4 118.8 . . ?
C5 C4 H4 118.8 . . ?
C4 C3 C2 118.86(13) . . ?
C4 C3 B2 114.22(12) . . ?
C2 C3 B2 126.53(12) . . ?
C6 C5 C4 119.28(15) . . ?
C6 C5 H5 120.4 . . ?
C4 C5 H5 120.4 . . ?
C5 C6 C7 121.21(14) . . ?
C5 C6 H6 119.4 . . ?
C7 C6 H6 119.4 . . ?
C8 C7 C6 120.04(14) . . ?
C8 C7 C2 120.11(14) . . ?
C6 C7 C2 119.84(14) . . ?
C9 C8 C7 120.75(13) . . ?
C9 C8 H8 119.6 . . ?
C7 C8 H8 119.6 . . ?
C8 C9 C10 119.48(14) . . ?
C8 C9 H9 120.3 . . ?
C10 C9 H9 120.3 . . ?
C12 C11 C16 118.06(12) . . ?
C12 C11 B1 122.27(11) . . ?
C16 C11 B1 119.63(11) . . ?
C1 C10 C9 122.84(13) . . ?
C1 C10 H10 118.6 . . ?
C9 C10 H10 118.6 . . ?
C13 C12 C11 120.10(12) . . ?
C13 C12 C18 117.91(12) . . ?
C11 C12 C18 121.97(12) . . ?
C14 C13 C12 121.94(13) . . ?
C14 C13 H13 119.0 . . ?
C12 C13 H13 119.0 . . ?
C13 C14 C15 118.12(13) . . ?
C13 C14 C19 120.79(15) . . ?
C15 C14 C19 121.09(14) . . ?
C14 C15 C16 121.54(13) . . ?
C14 C15 H15 119.2 . . ?
C16 C15 H15 119.2 . . ?
C15 C16 C11 120.21(12) . . ?
C15 C16 C17 118.56(12) . . ?
C11 C16 C17 121.20(12) . . ?
C16 C17 H17A 109.5 . . ?
C16 C17 H17B 109.5 . . ?
H17A C17 H17B 109.5 . . ?
C16 C17 H17C 109.5 . . ?
H17A C17 H17C 109.5 . . ?
H17B C17 H17C 109.5 . . ?
C12 C18 H18A 109.5 . . ?
C12 C18 H18B 109.5 . . ?
H18A C18 H18B 109.5 . . ?
C12 C18 H18C 109.5 . . ?
H18A C18 H18C 109.5 . . ?
H18B C18 H18C 109.5 . . ?
C14 C19 H19A 109.5 . . ?
C14 C19 H19B 109.5 . . ?
H19A C19 H19B 109.5 . . ?
C14 C19 H19C 109.5 . . ?
H19A C19 H19C 109.5 . . ?
H19B C19 H19C 109.5 . . ?
C25 C20 C21 117.41(12) . . ?
C25 C20 B1 122.73(11) . . ?
C21 C20 B1 119.85(11) . . ?
C22 C21 C20 120.28(13) . . ?
C22 C21 C27 117.04(12) . . ?
C20 C21 C27 122.68(11) . . ?
C23 C22 C21 121.91(13) . . ?
C23 C22 H22 119.0 . . ?
C21 C22 H22 119.0 . . ?
C24 C23 C22 117.89(13) . . ?
C24 C23 C28 121.62(15) . . ?
C22 C23 C28 120.49(15) . . ?
C23 C24 C25 122.19(14) . . ?
C23 C24 H24 118.9 . . ?
C25 C24 H24 118.9 . . ?
C24 C25 C20 120.01(13) . . ?
C24 C25 C26 116.66(12) . . ?
C20 C25 C26 123.27(12) . . ?
C25 C26 H26A 109.5 . . ?
C25 C26 H26B 109.5 . . ?
H26A C26 H26B 109.5 . . ?
C25 C26 H26C 109.5 . . ?
H26A C26 H26C 109.5 . . ?
H26B C26 H26C 109.5 . . ?
C21 C27 H27A 109.5 . . ?
C21 C27 H27B 109.5 . . ?
H27A C27 H27B 109.5 . . ?
C21 C27 H27C 109.5 . . ?
H27A C27 H27C 109.5 . . ?
H27B C27 H27C 109.5 . . ?
C23 C28 H28A 109.5 . . ?
C23 C28 H28B 109.5 . . ?
H28A C28 H28B 109.5 . . ?
C23 C28 H28C 109.5 . . ?
H28A C28 H28C 109.5 . . ?
H28B C28 H28C 109.5 . . ?
C34 C29 C30 122.02(14) . . ?
C34 C29 O2 109.54(12) . . ?
C30 C29 O2 128.43(14) . . ?
C29 C30 C31 116.20(15) . . ?
C29 C30 H30 121.9 . . ?
C31 C30 H30 121.9 . . ?
C32 C31 C30 121.75(14) . . ?
C32 C31 H31 119.1 . . ?
C30 C31 H31 119.1 . . ?
C31 C32 C33 121.34(15) . . ?
C31 C32 H32 119.3 . . ?
C33 C32 H32 119.3 . . ?
C34 C33 C32 116.36(16) . . ?
C34 C33 H33 121.8 . . ?
C32 C33 H33 121.8 . . ?
C29 C34 C33 122.33(14) . . ?
C29 C34 O1 109.16(12) . . ?
C33 C34 O1 128.51(14) . . ?
C35B C36B H36A 109.5 . . ?
C35B C36B H36B 109.5 . . ?
H36A C36B H36B 109.5 . . ?
C35B C36B H36C 109.5 . . ?
H36A C36B H36C 109.5 . . ?
H36B C36B H36C 109.5 . . ?
C35A C36A H36D 109.5 . . ?
C35A C36A H36E 109.5 . . ?
H36D C36A H36E 109.5 . . ?
C35A C36A H36F 109.5 . . ?
H36D C36A H36F 109.5 . . ?
H36E C36A H36F 109.5 . . ?
N1A C35A C36A 173.0(16) . . ?
N2A C37A C38A 180.0 . . ?
C37A C38A H38A 109.5 . . ?
C37A C38A H38B 109.5 . . ?
H38A C38A H38B 109.5 . . ?
C37A C38A H38C 109.5 . . ?
H38A C38A H38C 109.5 . . ?
H38B C38A H38C 109.5 . . ?

loop_
_geom_bond_atom_site_label_1
_geom_bond_atom_site_label_2
_geom_bond_distance
_geom_bond_site_symmetry_2
_geom_bond_publ_flag
O1 C34 1.3809(17) . ?
O1 B2 1.3883(19) . ?
C1 C10 1.3919(18) . ?
C1 C2 1.4443(18) . ?
C1 B1 1.5732(19) . ?
B1 C20 1.5793(18) . ?
B1 C11 1.5830(18) . ?
O2 C29 1.3830(17) . ?
O2 B2 1.3919(17) . ?
C2 C7 1.4275(19) . ?
C2 C3 1.4348(19) . ?
B2 C3 1.551(2) . ?
C4 C3 1.3891(19) . ?
C4 C5 1.404(2) . ?
C4 H4 0.9500 . ?
C5 C6 1.355(3) . ?
C5 H5 0.9500 . ?
C6 C7 1.421(2) . ?
C6 H6 0.9500 . ?
C7 C8 1.415(2) . ?
C8 C9 1.359(2) . ?
C8 H8 0.9500 . ?
C9 C10 1.408(2) . ?
C9 H9 0.9500 . ?
C11 C12 1.4099(18) . ?
C11 C16 1.4129(17) . ?
C10 H10 0.9500 . ?
C12 C13 1.3935(19) . ?
C12 C18 1.5130(18) . ?
C13 C14 1.386(2) . ?
C13 H13 0.9500 . ?
C14 C15 1.391(2) . ?
C14 C19 1.514(2) . ?
C15 C16 1.3956(19) . ?
C15 H15 0.9500 . ?
C16 C17 1.5111(19) . ?
C17 H17A 0.9800 . ?
C17 H17B 0.9800 . ?
C17 H17C 0.9800 . ?
C18 H18A 0.9800 . ?
C18 H18B 0.9800 . ?
C18 H18C 0.9800 . ?
C19 H19A 0.9800 . ?
C19 H19B 0.9800 . ?
C19 H19C 0.9800 . ?
C20 C25 1.4191(18) . ?
C20 C21 1.4211(18) . ?
C21 C22 1.3924(19) . ?
C21 C27 1.5126(19) . ?
C22 C23 1.389(2) . ?
C22 H22 0.9500 . ?
C23 C24 1.385(2) . ?
C23 C28 1.510(2) . ?
C24 C25 1.3954(19) . ?
C24 H24 0.9500 . ?
C25 C26 1.5113(19) . ?
C26 H26A 0.9800 . ?
C26 H26B 0.9800 . ?
C26 H26C 0.9800 . ?
C27 H27A 0.9800 . ?
C27 H27B 0.9800 . ?
C27 H27C 0.9800 . ?
C28 H28A 0.9800 . ?
C28 H28B 0.9800 . ?
C28 H28C 0.9800 . ?
C29 C34 1.378(2) . ?
C29 C30 1.379(2) . ?
C30 C31 1.394(2) . ?
C30 H30 0.9500 . ?
C31 C32 1.388(3) . ?
C31 H31 0.9500 . ?
C32 C33 1.392(2) . ?
C32 H32 0.9500 . ?
C33 C34 1.378(2) . ?
C33 H33 0.9500 . ?
C35B C36B 1.419(10) . ?
C36B H36A 0.9800 . ?
C36B H36B 0.9800 . ?
C36B H36C 0.9800 . ?
C36A C35A 1.444(13) . ?
C36A H36D 0.9800 . ?
C36A H36E 0.9800 . ?
C36A H36F 0.9800 . ?
C35A N1A 1.055(13) . ?
N2A C37A 1.141(4) . ?
C37A C38A 1.417(5) . ?
C38A H38A 0.9800 . ?
C38A H38B 0.9800 . ?
C38A H38C 0.9800 . ?

loop_
_geom_torsion_atom_site_label_1
_geom_torsion_atom_site_label_2
_geom_torsion_atom_site_label_3
_geom_torsion_atom_site_label_4
_geom_torsion
_geom_torsion_site_symmetry_1
_geom_torsion_site_symmetry_2
_geom_torsion_site_symmetry_3
_geom_torsion_site_symmetry_4
_geom_torsion_publ_flag
C10 C1 B1 C20 -144.61(12) . . . . ?
C2 C1 B1 C20 20.61(19) . . . . ?
C10 C1 B1 C11 28.22(16) . . . . ?
C2 C1 B1 C11 -166.56(12) . . . . ?
C10 C1 C2 C7 9.64(18) . . . . ?
B1 C1 C2 C7 -155.10(12) . . . . ?
C10 C1 C2 C3 -172.60(12) . . . . ?
B1 C1 C2 C3 22.7(2) . . . . ?
C34 O1 B2 O2 -0.89(15) . . . . ?
C34 O1 B2 C3 -170.01(12) . . . . ?
C29 O2 B2 O1 0.40(14) . . . . ?
C29 O2 B2 C3 169.08(12) . . . . ?
C5 C4 C3 C2 -2.0(2) . . . . ?
C5 C4 C3 B2 171.32(16) . . . . ?
C7 C2 C3 C4 7.4(2) . . . . ?
C1 C2 C3 C4 -170.38(13) . . . . ?
C7 C2 C3 B2 -164.98(13) . . . . ?
C1 C2 C3 B2 17.2(2) . . . . ?
O1 B2 C3 C4 33.7(2) . . . . ?
O2 B2 C3 C4 -133.78(15) . . . . ?
O1 B2 C3 C2 -153.61(13) . . . . ?
O2 B2 C3 C2 38.9(2) . . . . ?
C3 C4 C5 C6 -3.5(3) . . . . ?
C4 C5 C6 C7 3.2(3) . . . . ?
C5 C6 C7 C8 -178.41(16) . . . . ?
C5 C6 C7 C2 2.4(2) . . . . ?
C3 C2 C7 C8 173.13(13) . . . . ?
C1 C2 C7 C8 -8.98(19) . . . . ?
C3 C2 C7 C6 -7.7(2) . . . . ?
C1 C2 C7 C6 170.23(13) . . . . ?
C6 C7 C8 C9 -176.99(15) . . . . ?
C2 C7 C8 C9 2.2(2) . . . . ?
C7 C8 C9 C10 3.8(2) . . . . ?
C1 B1 C11 C12 63.30(16) . . . . ?
C20 B1 C11 C12 -123.76(13) . . . . ?
C1 B1 C11 C16 -114.24(13) . . . . ?
C20 B1 C11 C16 58.71(16) . . . . ?
C2 C1 C10 C9 -3.9(2) . . . . ?
B1 C1 C10 C9 162.77(13) . . . . ?
C8 C9 C10 C1 -2.9(2) . . . . ?
C16 C11 C12 C13 -1.95(19) . . . . ?
B1 C11 C12 C13 -179.52(12) . . . . ?
C16 C11 C12 C18 179.61(12) . . . . ?
B1 C11 C12 C18 2.04(19) . . . . ?
C11 C12 C13 C14 1.8(2) . . . . ?
C18 C12 C13 C14 -179.72(13) . . . . ?
C12 C13 C14 C15 -0.2(2) . . . . ?
C12 C13 C14 C19 179.22(15) . . . . ?
C13 C14 C15 C16 -1.2(2) . . . . ?
C19 C14 C15 C16 179.41(15) . . . . ?
C14 C15 C16 C11 1.0(2) . . . . ?
C14 C15 C16 C17 179.07(14) . . . . ?
C12 C11 C16 C15 0.62(19) . . . . ?
B1 C11 C16 C15 178.26(12) . . . . ?
C12 C11 C16 C17 -177.43(12) . . . . ?
B1 C11 C16 C17 0.20(19) . . . . ?
C1 B1 C20 C25 40.30(17) . . . . ?
C11 B1 C20 C25 -132.26(13) . . . . ?
C1 B1 C20 C21 -139.36(12) . . . . ?
C11 B1 C20 C21 48.08(16) . . . . ?
C25 C20 C21 C22 -5.69(18) . . . . ?
B1 C20 C21 C22 173.99(12) . . . . ?
C25 C20 C21 C27 174.14(11) . . . . ?
B1 C20 C21 C27 -6.18(18) . . . . ?
C20 C21 C22 C23 2.2(2) . . . . ?
C27 C21 C22 C23 -177.68(13) . . . . ?
C21 C22 C23 C24 2.7(2) . . . . ?
C21 C22 C23 C28 -177.77(16) . . . . ?
C22 C23 C24 C25 -3.9(2) . . . . ?
C28 C23 C24 C25 176.57(16) . . . . ?
C23 C24 C25 C20 0.2(2) . . . . ?
C23 C24 C25 C26 177.55(14) . . . . ?
C21 C20 C25 C24 4.53(18) . . . . ?
B1 C20 C25 C24 -175.14(12) . . . . ?
C21 C20 C25 C26 -172.61(12) . . . . ?
B1 C20 C25 C26 7.72(19) . . . . ?
B2 O2 C29 C34 0.27(14) . . . . ?
B2 O2 C29 C30 -179.73(14) . . . . ?
C34 C29 C30 C31 0.4(2) . . . . ?
O2 C29 C30 C31 -179.56(13) . . . . ?
C29 C30 C31 C32 -0.3(2) . . . . ?
C30 C31 C32 C33 0.0(2) . . . . ?
C31 C32 C33 C34 0.2(2) . . . . ?
C30 C29 C34 C33 -0.3(2) . . . . ?
O2 C29 C34 C33 179.67(13) . . . . ?
C30 C29 C34 O1 179.15(12) . . . . ?
O2 C29 C34 O1 -0.84(15) . . . . ?
C32 C33 C34 C29 0.0(2) . . . . ?
C32 C33 C34 O1 -179.36(14) . . . . ?
B2 O1 C34 C29 1.04(15) . . . . ?
B2 O1 C34 C33 -179.51(15) . . . . ?
